data_7100368
loop_
_publ_author_name
'S. Chatani'
'M. Nakamura'
'H. Akahane'
'N. Kohyama'
'M. Taki'
'T. Arata'

_publ_section_title
;
Synthesis of C2-Chiral Bifunctional Spin Labels and
Their Application to Troponin C
;
_journal_name_full 'Chemical Communications'
_journal_paper_doi 10.1039/b418016j
_journal_year 2005
_chemical_absolute_configuration rm
_chemical_formula_moiety 'C58 H60 N O9 '
_chemical_formula_sum 'C58 H60 N O9'
_chemical_formula_weight 915.11
_space_group_IT_number 20
_space_group_name_Hall 'C 2c 2'
_space_group_name_H-M_alt 'C 2 2 21'
_symmetry_cell_setting orthorhombic
_symmetry_Int_Tables_number 20
_symmetry_space_group_name_Hall 'C 2c 2'
_symmetry_space_group_name_H-M 'C 2 2 21'
_cell_angle_alpha 90
_cell_angle_beta 90
_cell_angle_gamma 90
_cell_formula_units_Z 4
_cell_length_a 11.098(4)
_cell_length_b 14.847(7)
_cell_length_c 29.42(1)
_cell_measurement_temperature 173.1
_cell_volume 4847(3)
_exptl_crystal_density_diffrn 1.254
_cod_original_formula_sum 'C58 H60 N O9 '
_cod_database_code 7100368

loop_
_symmetry_equiv_pos_site_id
_symmetry_equiv_pos_as_xyz
1 +X,+Y,+Z
2 +X,-Y,-Z
3 -X,+Y,1/2-Z
4 -X,-Y,1/2+Z
5 1/2+X,1/2+Y,+Z
6 1/2+X,1/2-Y,-Z
7 1/2-X,1/2+Y,1/2-Z
8 1/2-X,1/2-Y,1/2+Z

loop_
_atom_site_label
_atom_site_type_symbol
_atom_site_fract_x
_atom_site_fract_y
_atom_site_fract_z
_atom_site_U_iso_or_equiv
_atom_site_adp_type
_atom_site_occupancy
_atom_site_symmetry_multiplicity
_atom_site_calc_flag
_atom_site_refinement_flags
_atom_site_disorder_assembly
_atom_site_disorder_group
O(1) O 0.7150(2) 0.5000 0.5000 0.0560(8) Uani 1.00 2 d S . .
O(2) O 0.1938(1) 0.4411(1) 0.32098(6) 0.0494(5) Uani 1.00 1 d . . .
O(3) O 0.2804(1) 0.3511(1) 0.49220(6) 0.0555(6) Uani 1.00 1 d . . .
O(4) O 0.2254(1) 0.4415(1) 0.43550(5) 0.0400(5) Uani 1.00 1 d . . .
O(5) O 0.1924(2) 0.4835(2) 0.23017(6) 0.0765(8) Uani 1.00 1 d . . .
N(1) N 0.5987(2) 0.5000 0.5000 0.0410(9) Uani 1.00 2 d S . .
C(1) C 0.5297(2) 0.4406(2) 0.46955(8) 0.0366(7) Uani 1.00 1 d . . .
C(2) C 0.4019(2) 0.4816(2) 0.47579(8) 0.0389(7) Uani 1.00 1 d . . .
C(3) C 0.2992(2) 0.4164(2) 0.46971(9) 0.0379(8) Uani 1.00 1 d . . .
C(4) C 0.5459(2) 0.3445(2) 0.4847(1) 0.060(1) Uani 1.00 1 d . . .
C(5) C 0.5760(2) 0.4529(2) 0.42088(8) 0.0598(9) Uani 1.00 1 d . . .
C(6) C 0.1284(2) 0.3813(2) 0.42611(9) 0.0347(8) Uani 1.00 1 d . . .
C(7) C 0.0227(2) 0.3893(2) 0.45195(9) 0.0447(8) Uani 1.00 1 d . . .
C(8) C -0.0709(2) 0.3336(2) 0.4429(1) 0.0495(9) Uani 1.00 1 d . . .
C(9) C -0.0621(2) 0.2669(2) 0.4091(1) 0.0426(8) Uani 1.00 1 d . . .
C(10) C -0.1544(2) 0.2026(2) 0.4018(1) 0.048(1) Uani 1.00 1 d . . .
C(11) C -0.1414(2) 0.1356(2) 0.3708(1) 0.0474(9) Uani 1.00 1 d . . .
C(12) C -0.0367(3) 0.1313(2) 0.34413(9) 0.0525(9) Uani 1.00 1 d . . .
C(13) C 0.0535(2) 0.1927(2) 0.34987(9) 0.0467(9) Uani 1.00 1 d . . .
C(14) C 0.0435(2) 0.2611(2) 0.38275(9) 0.0357(8) Uani 1.00 1 d . . .
C(15) C 0.1428(2) 0.3224(2) 0.39168(8) 0.0325(7) Uani 1.00 1 d . . .
C(16) C 0.2563(2) 0.3170(2) 0.36520(8) 0.0347(8) Uani 1.00 1 d . . .
C(17) C 0.2789(2) 0.3762(2) 0.33056(8) 0.0402(8) Uani 1.00 1 d . . .
C(18) C 0.3883(2) 0.3726(2) 0.30602(9) 0.0482(9) Uani 1.00 1 d . . .
C(19) C 0.4725(2) 0.3097(2) 0.31594(9) 0.0449(9) Uani 1.00 1 d . . .
C(20) C 0.4537(2) 0.2459(2) 0.35094(9) 0.0417(9) Uani 1.00 1 d . . .
C(21) C 0.5390(2) 0.1789(2) 0.36173(9) 0.052(1) Uani 1.00 1 d . . .
C(22) C 0.5179(3) 0.1173(2) 0.3948(1) 0.057(1) Uani 1.00 1 d . . .
C(23) C 0.4093(2) 0.1202(2) 0.41889(9) 0.0505(9) Uani 1.00 1 d . . .
C(24) C 0.3241(2) 0.1839(2) 0.41030(9) 0.0404(8) Uani 1.00 1 d . . .
C(25) C 0.3433(2) 0.2502(2) 0.37615(8) 0.0404(8) Uani 1.00 1 d . . .
C(26) C 0.2281(5) 0.6360(3) 0.2457(1) 0.119(2) Uani 1.00 1 d . . .
C(27) C 0.1732(4) 0.5689(3) 0.2149(1) 0.108(2) Uani 1.00 1 d . . .
C(28) C 0.1478(5) 0.4129(4) 0.1996(2) 0.129(2) Uani 1.00 1 d . . .
C(29) C 0.1487(6) 0.3294(5) 0.2176(2) 0.177(3) Uani 1.00 1 d . . .
H(1) H 0.3920 0.5303 0.4552 0.046 Uiso 1.00 1 c R . .
H(2) H 0.6136 0.3192 0.4696 0.072 Uiso 1.00 1 c R . .
H(3) H 0.4758 0.3105 0.4775 0.072 Uiso 1.00 1 c R . .
H(4) H 0.5589 0.3433 0.5166 0.072 Uiso 1.00 1 c R . .
H(5) H 0.5323 0.4996 0.4063 0.073 Uiso 1.00 1 c R . .
H(6) H 0.5658 0.3983 0.4045 0.073 Uiso 1.00 1 c R . .
H(7) H 0.6592 0.4682 0.4217 0.073 Uiso 1.00 1 c R . .
H(8) H 0.0169 0.4331 0.4754 0.054 Uiso 1.00 1 c R . .
H(9) H -0.1440 0.3400 0.4594 0.059 Uiso 1.00 1 c R . .
H(10) H -0.2265 0.2061 0.4191 0.058 Uiso 1.00 1 c R . .
H(11) H -0.2034 0.0922 0.3668 0.057 Uiso 1.00 1 c R . .
H(12) H -0.0280 0.0849 0.3222 0.063 Uiso 1.00 1 c R . .
H(13) H 0.1231 0.1902 0.3311 0.056 Uiso 1.00 1 c R . .
H(14) H 0.2148 0.4583 0.2918 0.060 Uiso 1.00 1 c R . .
H(15) H 0.4026 0.4143 0.2821 0.058 Uiso 1.00 1 c R . .
H(16) H 0.5463 0.3091 0.2996 0.054 Uiso 1.00 1 c R . .
H(17) H 0.6130 0.1775 0.3455 0.062 Uiso 1.00 1 c R . .
H(18) H 0.5771 0.0730 0.4014 0.068 Uiso 1.00 1 c R . .
H(19) H 0.3934 0.0759 0.4415 0.061 Uiso 1.00 1 c R . .
H(20) H 0.2517 0.1849 0.4275 0.048 Uiso 1.00 1 c R . .
H(21) H 0.2522 0.6882 0.2293 0.143 Uiso 1.00 1 c R . .
H(22) H 0.1719 0.6525 0.2685 0.143 Uiso 1.00 1 c R . .
H(23) H 0.2968 0.6107 0.2601 0.143 Uiso 1.00 1 c R . .
H(24) H 0.0889 0.5796 0.2129 0.130 Uiso 1.00 1 c R . .
H(25) H 0.2084 0.5753 0.1856 0.130 Uiso 1.00 1 c R . .
H(26) H 0.0713 0.4288 0.1875 0.155 Uiso 1.00 1 c R . .
H(27) H 0.2054 0.4110 0.1757 0.154 Uiso 1.00 1 c R . .
H(28) H 0.2248 0.3020 0.2121 0.213 Uiso 1.00 1 c R . .
H(29) H 0.0846 0.2954 0.2048 0.213 Uiso 1.00 1 c R . .
H(30) H 0.1368 0.3357 0.2494 0.213 Uiso 1.00 1 c R . .

loop_
_atom_site_aniso_label
_atom_site_aniso_U_11
_atom_site_aniso_U_22
_atom_site_aniso_U_33
_atom_site_aniso_U_12
_atom_site_aniso_U_13
_atom_site_aniso_U_23
O(1) 0.023(1) 0.075(2) 0.070(2) 0.0000 0.0000 -0.011(2)
O(2) 0.058(1) 0.044(1) 0.046(1) 0.006(1) 0.0019(9) 0.009(1)
O(3) 0.049(1) 0.059(1) 0.059(1) -0.012(1) -0.017(1) 0.008(1)
O(4) 0.0313(9) 0.040(1) 0.049(1) 0.0026(9) -0.0058(8) -0.001(1)
O(5) 0.107(2) 0.069(2) 0.054(1) 0.017(1) -0.004(1) 0.005(1)
N(1) 0.031(2) 0.050(2) 0.042(2) 0.0000 0.0000 -0.008(2)
C(1) 0.032(1) 0.034(2) 0.044(1) 0.005(1) -0.003(1) -0.006(1)
C(2) 0.029(1) 0.037(2) 0.050(1) -0.003(1) -0.009(1) 0.005(1)
C(3) 0.039(2) 0.030(2) 0.044(2) 0.005(1) -0.000(1) -0.003(1)
C(4) 0.041(2) 0.056(2) 0.082(2) 0.008(2) 0.006(1) -0.002(2)
C(5) 0.051(2) 0.075(2) 0.054(2) 0.016(2) -0.006(1) -0.013(2)
C(6) 0.025(1) 0.028(2) 0.051(2) -0.003(1) -0.002(1) 0.003(1)
C(7) 0.031(1) 0.043(2) 0.060(2) 0.005(1) -0.005(1) -0.013(2)
C(8) 0.030(2) 0.055(2) 0.063(2) 0.004(1) 0.002(1) -0.004(2)
C(9) 0.030(2) 0.044(2) 0.054(2) -0.001(1) -0.015(1) 0.008(2)
C(10) 0.031(2) 0.054(2) 0.060(2) -0.002(1) -0.013(1) 0.010(2)
C(11) 0.044(2) 0.043(2) 0.055(2) -0.008(1) -0.016(2) 0.005(2)
C(12) 0.059(2) 0.047(2) 0.051(2) -0.012(2) -0.018(2) -0.004(2)
C(13) 0.047(2) 0.050(2) 0.043(2) -0.014(2) -0.006(1) 0.002(2)
C(14) 0.033(1) 0.038(2) 0.036(1) -0.002(1) -0.010(1) 0.004(1)
C(15) 0.030(1) 0.028(2) 0.040(1) -0.001(1) -0.004(1) 0.007(1)
C(16) 0.039(1) 0.032(2) 0.034(1) 0.001(1) -0.003(1) -0.001(1)
C(17) 0.043(2) 0.042(2) 0.036(1) -0.001(2) -0.004(1) -0.003(1)
C(18) 0.054(2) 0.053(2) 0.037(2) -0.007(2) 0.004(1) -0.003(1)
C(19) 0.034(1) 0.060(2) 0.041(2) 0.002(2) 0.003(1) -0.005(2)
C(20) 0.038(2) 0.051(2) 0.036(1) -0.004(2) -0.004(1) -0.003(2)
C(21) 0.038(2) 0.069(2) 0.048(2) 0.005(2) -0.001(1) 0.005(2)
C(22) 0.045(2) 0.063(2) 0.062(2) 0.014(2) -0.010(2) 0.001(2)
C(23) 0.050(2) 0.049(2) 0.052(2) 0.008(2) 0.003(2) 0.015(2)
C(24) 0.039(2) 0.043(2) 0.039(2) 0.007(1) -0.003(1) 0.001(1)
C(25) 0.033(1) 0.053(2) 0.035(1) 0.001(1) -0.002(1) -0.002(1)
C(26) 0.209(5) 0.081(3) 0.068(2) 0.044(3) 0.010(3) 0.008(3)
C(27) 0.130(4) 0.094(4) 0.100(3) 0.025(3) -0.013(3) 0.041(3)
C(28) 0.167(5) 0.105(4) 0.115(4) -0.048(4) -0.040(3) 0.018(4)
C(29) 0.190(6) 0.184(7) 0.157(5) -0.012(5) -0.050(5) -0.051(5)

loop_
_geom_bond_atom_site_label_1
_geom_bond_atom_site_label_2
_geom_bond_distance
_geom_bond_publ_flag
_geom_bond_site_symmetry_1
_geom_bond_site_symmetry_2
O(1) N(1) 1.290(3) ? . .
O(2) C(17) 1.378(3) ? . .
O(3) C(3) 1.191(3) ? . .
O(4) C(3) 1.350(3) ? . .
O(4) C(6) 1.426(3) ? . .
O(5) C(27) 1.363(5) ? . .
O(5) C(28) 1.467(6) ? . .
N(1) C(1) 1.472(3) ? . .
C(1) C(2) 1.554(3) ? . .
C(1) C(4) 1.506(4) ? . .
C(1) C(5) 1.532(3) ? . .
C(2) C(3) 1.506(4) ? . .
C(6) C(7) 1.403(3) ? . .
C(6) C(15) 1.348(4) ? . .
C(7) C(8) 1.355(4) ? . .
C(8) C(9) 1.406(4) ? . .
C(9) C(10) 1.417(4) ? . .
C(9) C(14) 1.408(4) ? . .
C(10) C(11) 1.356(4) ? . .
C(11) C(12) 1.404(4) ? . .
C(12) C(13) 1.364(4) ? . .
C(13) C(14) 1.407(4) ? . .
C(14) C(15) 1.453(4) ? . .
C(15) C(16) 1.483(3) ? . .
C(16) C(17) 1.369(4) ? . .
C(16) C(25) 1.421(4) ? . .
C(17) C(18) 1.414(4) ? . .
C(18) C(19) 1.353(4) ? . .
C(19) C(20) 1.415(4) ? . .
C(20) C(21) 1.409(4) ? . .
C(20) C(25) 1.434(3) ? . .
C(21) C(22) 1.355(4) ? . .
C(22) C(23) 1.399(4) ? . .
C(23) C(24) 1.361(4) ? . .
C(24) C(25) 1.423(4) ? . .
C(26) C(27) 1.478(6) ? . .
C(28) C(29) 1.35(1) ? . .
O(2) H(14) 0.9260 ? . .
C(2) H(1) 0.9501 ? . .
C(4) H(2) 0.9500 ? . .
C(4) H(3) 0.9500 ? . .
C(4) H(4) 0.9501 ? . .
C(5) H(5) 0.9499 ? . .
C(5) H(6) 0.9500 ? . .
C(5) H(7) 0.9500 ? . .
C(7) H(8) 0.9500 ? . .
C(8) H(9) 0.9500 ? . .
C(10) H(10) 0.9500 ? . .
C(11) H(11) 0.9500 ? . .
C(12) H(12) 0.9500 ? . .
C(13) H(13) 0.9500 ? . .
C(18) H(15) 0.9500 ? . .
C(19) H(16) 0.9500 ? . .
C(21) H(17) 0.9501 ? . .
C(22) H(18) 0.9499 ? . .
C(23) H(19) 0.9500 ? . .
C(24) H(20) 0.9500 ? . .
C(26) H(21) 0.9499 ? . .
C(26) H(22) 0.9500 ? . .
C(26) H(23) 0.9500 ? . .
C(27) H(24) 0.9500 ? . .
C(27) H(25) 0.9500 ? . .
C(28) H(26) 0.9500 ? . .
C(28) H(27) 0.9499 ? . .
C(29) H(28) 0.9505 ? . .
C(29) H(29) 0.9500 ? . .
C(29) H(30) 0.9487 ? . .
